data_7121236
loop_
_publ_author_name
'Foschi, Francesco'
'Roth, Torsten'
'Enders, Markus'
'Wadepohl, Hubert'
'Clot, Eric'
'Gade, Lutz H.'

_publ_section_title
;
 Isolation and structural characterization of a titanacyclopropane as key
 intermediate in the double aryl Grignard addition to
 2-(arylethynyl)pyridine derivatives.
;
_journal_issue 18
_journal_name_full 'Chemical communications (Cambridge, England)'
_journal_page_first 2228
_journal_page_last 2231
_journal_paper_doi 10.1039/c8cc00478a
_journal_volume 54
_journal_year 2018
_chemical_absolute_configuration unk
_chemical_formula_moiety 'C24 H18 F2 N2'
_chemical_formula_sum 'C24 H18 F2 N2'
_chemical_formula_weight 372.40
_space_group_crystal_system orthorhombic
_space_group_IT_number 33
_space_group_name_Hall 'P 2c -2n'
_space_group_name_H-M_alt 'P n a 21'
_symmetry_space_group_name_Hall 'P 2c -2n'
_symmetry_space_group_name_H-M 'P n a 21'
_atom_sites_solution_hydrogens geom
_atom_sites_solution_primary iterative
_atom_sites_solution_secondary difmap
_audit_block_code ga_tro59
_audit_creation_date 2018-01-15
_audit_creation_method
;
Olex2 1.2
(compiled Aug 10 2017 17:44:14 for OlexSys, GUI svn.r5381)
;
_audit_update_record
;
2018-01-17 deposited with the CCDC.
2018-02-05 downloaded from the CCDC.
;
_cell_angle_alpha 90
_cell_angle_beta 90
_cell_angle_gamma 90
_cell_formula_units_Z 4
_cell_length_a 14.1238(3)
_cell_length_b 8.54517(18)
_cell_length_c 15.8226(3)
_cell_measurement_reflns_used 15217
_cell_measurement_temperature 110(1)
_cell_measurement_theta_max 66.9260
_cell_measurement_theta_min 5.5790
_cell_volume 1909.63(7)
_computing_cell_refinement 'CrysAlisPro 1.171.38.46 (Rigaku OD, 2015)'
_computing_data_collection 'CrysAlisPro 1.171.38.46 (Rigaku OD, 2015)'
_computing_data_reduction 'CrysAlisPro 1.171.38.46 (Rigaku OD, 2015)'
_computing_molecular_graphics 'Olex2 (Dolomanov et al., 2009)'
_computing_publication_material 'encif (Wadepohl, 2009-17); encifer 1.5.2 (CCDC, 2016)'
_computing_structure_refinement 'ShelXL (Sheldrick, 2015)'
_computing_structure_solution 'SUPERFLIP (Palatinus, 2007-2009)'
_diffrn_ambient_environment 'perfluoro polyether oil / N~2~'
_diffrn_ambient_temperature 110(1)
_diffrn_detector 'CCD plate'
_diffrn_detector_area_resol_mean 7.9621
_diffrn_detector_type Eos
_diffrn_measured_fraction_theta_full 0.996
_diffrn_measured_fraction_theta_max 0.996
_diffrn_measurement_details
;
List of Runs (angles in degrees, time in seconds):

  # Type    Start    End  Width  t~exp~   \w     \q     \k     \f   Frames
#--------------------------------------------------------------------------
  1  \w    -12.00  20.00   1.00    5.00    --    0.00 -38.00 -30.00   32
  2  \w    -43.00 -17.00   1.00    5.00    --    0.00  19.00-180.00   26
  3  \w    -40.00 -14.00   1.00    5.00    --    0.00 -38.00 -30.00   26
  4  \w    -69.00 -16.00   1.00    5.00    --    0.00 -38.00-120.00   53
  5  \w     12.00  70.00   1.00    5.00    --    0.00  19.00-180.00   58
  6  \w    -26.00  24.00   1.00    5.00    --    0.00  77.00-120.00   50
  7  \w     28.00  70.00   1.00    5.00    --    0.00  77.00-120.00   42
  8  \w     -9.00  42.00   1.00    5.00    --   14.00  80.00 -41.72   51
  9  \w     -6.00  19.00   1.00    5.00    --   26.00  80.00 125.49   25
 10  \w     -1.00  34.00   1.00   15.00    --   30.00  78.00-156.59   35
 11  \w      2.00  27.00   1.00   15.00    --   34.00  80.00 -62.41   25
 12  \w      6.00  31.00   1.00   15.00    --   38.00  80.00 166.44   25
 13  \w     11.00  37.00   1.00   15.00    --   42.00  80.00  -3.51   26
 14  \w     11.00  36.00   1.00   15.00    --   42.00  79.00 152.46   25
 15  \w     10.00  46.00   1.00   15.00    --   42.00  80.00  68.67   36
 16  \w     17.00  44.00   1.00   15.00    --   46.00  77.00 -72.62   27
 17  \w     90.00 116.00   1.00   15.00    --   46.00  75.00 -19.91   26
 18  \w     19.00  45.00   1.00   15.00    --   46.00  75.00 -19.91   26
 19  \w     19.00  44.00   1.00   15.00    --   50.00  78.00 154.71   25
 20  \w     19.00  44.00   1.00   15.00    --   50.00  79.00  55.32   25
 21  \w     19.00  44.00   1.00   15.00    --   50.00  79.00 113.58   25
 22  \w     24.00  50.00   1.00   15.00    --   54.00  77.00-180.00   26
 23  \w     26.00  53.00   1.00   15.00    --   54.00  77.00-150.00   27
 24  \w     24.00  50.00   1.00   15.00    --   54.00  77.00-123.76   26
 25  \w     24.00  51.00   1.00   15.00    --   54.00  77.00  90.00   27
 26  \w     23.00  48.00   1.00   15.00    --   54.00  78.00-162.46   25
 27  \w     31.00  57.00   1.00   15.00    --   54.00  77.00 -30.00   26
 28  \w     18.00  83.00   1.00   15.00    --   54.00 -77.00 -60.00   65
 29  \w     24.00  53.00   1.00   15.00    --   54.00  77.00  30.00   29
 30  \w     24.00  52.00   1.00   15.00    --   54.00  77.00   0.00   28
 31  \w     55.00  82.00   1.00   15.00    --   54.00  77.00-123.76   27
 32  \w    -16.00  82.00   1.00   15.00    --   54.00 -78.00 -90.26   98
 33  \w     29.00  56.00   1.00   15.00    --   54.00  77.00  60.00   27
 34  \w    -17.00  84.00   1.00   15.00    --   54.00 -79.00  53.20  101
 35  \w     23.00  48.00   1.00   15.00    --   54.00  78.00 -75.57   25
 36  \w     73.00 123.00   1.00   15.00    --   54.00  77.00  90.00   50
 37  \w     35.00  62.00   1.00   15.00    --   58.00  71.00 156.00   27
 38  \w     37.00  64.00   1.00   15.00    --   58.00  77.00 -74.03   27
 39  \w     40.00  67.00   1.00   15.00    --   58.00  59.00 124.85   27
 40  \w     31.00  57.00   1.00   15.00    --   58.00  75.00   8.55   26
 41  \w     78.00 104.00   1.00   15.00    --   58.00  74.00 133.05   26
 42  \w     34.00  61.00   1.00   15.00    --   58.00  70.00  37.82   27
 43  \w     31.00  56.00   1.00   15.00    --   58.00  74.00 133.05   25
 44  \w     35.00  61.00   1.00   15.00    --   62.00  76.00-110.63   26
 45  \w     40.00  67.00   1.00   15.00    --   62.00  71.00  43.26   27
 46  \w     33.00  58.00   1.00   15.00    --   62.00  77.00 -90.53   25
 47  \w     39.00  65.00   1.00   15.00    --   66.00  73.00-140.41   26
 48  \w     43.00 120.00   1.00   15.00    --   66.00  69.00 -41.74   77
 49  \w     43.00  69.00   1.00   15.00    --   66.00  64.00 134.09   26
 50  \w     38.00  65.00   1.00   15.00    --   66.00  75.00  48.33   27
 51  \w     40.00  67.00   1.00   15.00    --   66.00  77.00 143.92   27
 52  \w     42.00 103.00   1.00   15.00    --   70.00  73.00-162.67   61
 53  \w     44.00  85.00   1.00   15.00    --   70.00  70.00 172.27   41
 54  \w     52.00  78.00   1.00   15.00    --   70.00  59.00 -94.61   26
 55  \w     41.00  66.00   1.00   15.00    --   70.00  75.00  14.79   25
 56  \w     45.00  91.00   1.00   15.00    --   70.00  75.00 -80.55   46
 57  \w     53.00  80.00   1.00   15.00    --   74.00 -80.00  96.46   27
 58  \w     52.00  83.00   1.00   15.00    --   74.00  66.00  24.43   31
 59  \w     49.00 108.00   1.00   15.00    --   74.00  72.00  34.24   59
 60  \w     49.00  75.00   1.00   15.00    --   74.00  70.00 135.48   26
 61  \w     57.00  86.00   1.00   15.00    --   74.00  66.00  78.67   29
 62  \w     45.00  80.00   1.00   15.00    --   74.00  76.00  59.16   35
 63  \w     47.00  90.00   1.00   15.00    --   74.00  73.00-145.41   43
 64  \w      4.00 106.00   1.00   15.00    --   74.00 -80.00 150.50  102
 65  \w     53.00  80.00   1.00   15.00    --   78.00  76.00 -28.96   27
 66  \w     57.00  85.00   1.00   15.00    --   78.00  63.00  46.48   28
 67  \w     51.00  77.00   1.00   15.00    --   78.00  72.00 -93.87   26
 68  \w     54.00  80.00   1.00   15.00    --   78.00  72.00 141.28   26
 69  \w     53.00  81.00   1.00   15.00    --   78.00  69.00 -32.50   28
 70  \w     52.00 145.00   1.00   15.00    --   78.00  72.00  -9.95   93
 71  \w     57.00  83.00   1.00   15.00    --   78.00  65.00 103.45   26
 72  \w     60.00 109.00   1.00   30.00    --   82.00  63.00 150.96   49
 73  \w     63.00  88.00   1.00   30.00    --   82.00  47.00 135.07   25
 74  \w     57.00 145.00   1.00   30.00    --   82.00  70.00 -94.14   88
 75  \w     57.00  83.00   1.00   30.00    --   82.00  70.00  59.71   26
 76  \w     55.00 107.00   1.00   30.00    --   82.00  71.00-174.97   52
 77  \w     57.00  84.00   1.00   30.00    --   82.00  70.00 -27.20   27
 78  \w     67.00  94.00   1.00   30.00    --   86.00 -80.00  31.85   27
 79  \w     87.00 120.00   1.00   30.00    --   86.00  77.00 151.06   33
 80  \w     57.00  82.00   1.00   30.00    --   86.00  77.00 151.06   25
 81  \w     62.00  99.00   1.00   30.00    --   86.00  69.00-153.15   37
 82  \w     65.00 103.00   1.00   30.00    --   94.00  75.00  56.99   38
 83  \w     73.00 123.00   1.00   30.00    --   94.00  58.00-120.08   50
 84  \w     69.00 103.00   1.00   30.00    --   98.00  76.00 -58.52   34
 85  \w     79.00 106.00   1.00   30.00    --   98.00  57.00  94.57   27
 86  \w     72.00  98.00   1.00   30.00    --   98.00  72.00 115.04   26
 87  \w     73.00 101.00   1.00   30.00    --   98.00  72.00  20.58   28
 88  \w     75.00 148.00   1.00   30.00    --  102.00  75.00 150.13   73
 89  \w     84.00 157.00   1.00   30.00    --  108.00  38.00 -60.00   73
 90  \w     82.00 142.00   1.00   30.00    --  108.00  38.00-150.00   60
 91  \w     85.00 174.00   1.00   30.00    --  108.00  64.00 -60.00   89
 92  \w     59.00  85.00   1.00   30.00    --  108.00 -38.00 -60.00   26
 93  \w    109.00 170.00   1.00   30.00    --  108.00  77.00   0.00   61
 94  \w     79.00 104.00   1.00   30.00    --  108.00  77.00   0.00   25
 95  \w     83.00 110.00   1.00   30.00    --  108.00  77.00 150.00   27
 96  \w     38.00 140.00   1.00   30.00    --  108.00 -80.00 -69.56  102
 97  \w     85.00 137.00   1.00   30.00    --  108.00  64.00-150.00   52
 98  \w     78.00 104.00   1.00   30.00    --  108.00  77.00  60.00   26
 99  \w     81.00 106.00   1.00   30.00    --  108.00  77.00  30.00   25
100  \w    115.00 140.00   1.00   30.00    --  108.00 -80.00  28.26   25
101  \w     65.00 108.00   1.00   30.00    --  108.00 -80.00  28.26   43
102  \w     78.00 105.00   1.00   30.00    --  108.00  77.00-180.00   27
103  \w     84.00 134.00   1.00   30.00    --  108.00 -77.00 150.00   50
104  \w    115.00 140.00   1.00   30.00    --  108.00 -80.00-126.13   25
105  \w    136.00 166.00   1.00   30.00    --  108.00  77.00 -90.00   30
106  \w     78.00 104.00   1.00   30.00    --  108.00  77.00 -90.00   26
107  \w     79.00 178.00   1.00   30.00    --  108.00  77.00  90.00   99
108  \w    112.00 176.00   1.00   30.00    --  108.00  77.00-150.00   64
109  \w     79.00 104.00   1.00   30.00    --  108.00  77.00-150.00   25
110  \w     86.00 113.00   1.00   30.00    --  108.00  64.00-120.00   27
111  \w     76.00 107.00   1.00   30.00    --  108.00 -79.00-153.19   31
112  \w     86.00 175.00   1.00   30.00    --  108.00  64.00-180.00   89
113  \w     71.00 100.00   1.00   30.00    --  108.00 -80.00-126.13   29
114  \w    151.00 177.00   1.00   30.00    --  108.00  77.00 -60.00   26
115  \w     78.00 104.00   1.00   30.00    --  108.00  77.00 -60.00   26
116  \w     86.00 174.00   1.00   30.00    --  108.00  64.00  60.00   88
117  \w     85.00 111.00   1.00   30.00    --  108.00  64.00   0.00   26
118  \w     79.00 177.00   1.00   30.00    --  108.00  77.00 120.00   98
119  \w    112.00 177.00   1.00   30.00    --  108.00  77.00-120.00   65
120  \w     47.00 139.00   1.00   30.00    --  108.00 -80.00  91.34   92
121  \w     78.00 104.00   1.00   30.00    --  108.00  77.00-120.00   26
122  \w     78.00 177.00   1.00   30.00    --  108.00  77.00 -30.00   99
123  \w     85.00 114.00   1.00   30.00    --  108.00  64.00 -90.00   29
124  \w     84.00 111.00   1.00   30.00    --  108.00 -80.00 -37.07   27
125  \w     80.00 178.00   1.00   30.00    --  108.00  76.00  18.92   98
126  \w     79.00 104.00   1.00   30.00    --  108.00  77.00  74.92   25
127  \w    -70.00  30.00   1.00    5.00    --    0.00 -77.00 120.00  100
128  \w    -21.00  69.00   1.00    5.00    --    0.00  57.00   0.00   90
129  \w    -26.00  72.00   1.00    5.00    --    0.00  38.00  90.00   98
130  \w    -21.00  69.00   1.00    5.00    --    0.00  57.00 150.00   90
131  \w     -6.00  91.00   1.00    5.00    --   22.00  73.00-166.69   97
132  \w     -9.00  47.00   1.00    5.00    --   22.00  79.00-132.18   56
133  \w     -6.00  46.00   1.00    5.00    --   26.00  80.00 125.49   52
134  \w      7.00  49.00   1.00   15.00    --   38.00  78.00 -54.74   42
135  \w     11.00  47.00   1.00   15.00    --   42.00  79.00 152.46   36
136  \w     19.00  47.00   1.00   15.00    --   50.00  79.00  55.32   28
137  \w     19.00  49.00   1.00   15.00    --   50.00  78.00 154.71   30
138  \w     23.00  49.00   1.00   15.00    --   54.00  78.00 -75.57   26
139  \w     23.00  49.00   1.00   15.00    --   54.00  78.00-162.46   26
140  \w    -15.00  75.00   1.00   15.00    --   54.00 -57.00-180.00   90
141  \w    -18.00  80.00   1.00   15.00    --   54.00 -38.00  30.00   98
142  \w     30.00 128.00   1.00   15.00    --   58.00  74.00 133.05   98
143  \w     -5.00  98.00   1.00   15.00    --   66.00 -80.00  57.13  103
144  \w     41.00 134.00   1.00   15.00    --   66.00  69.00 -41.74   93
145  \w     42.00 139.00   1.00   15.00    --   70.00  73.00-162.67   97
146  \w     44.00 139.00   1.00   15.00    --   70.00  70.00 172.27   95
147  \w     41.00 140.00   1.00   15.00    --   70.00  75.00 -80.55   99
148  \w      4.00 105.00   1.00   15.00    --   74.00 -78.00 -82.57  101
149  \w     47.00 143.00   1.00   15.00    --   74.00  72.00  34.24   96
150  \w      3.00 106.00   1.00   15.00    --   74.00 -80.00  96.46  103
151  \w     48.00 143.00   1.00   15.00    --   74.00  70.00 135.48   95
152  \w      3.00 106.00   1.00   15.00    --   74.00 -80.00 150.50  103
153  \w     45.00 135.00   1.00   15.00    --   74.00  76.00  59.16   90
154  \w     46.00 143.00   1.00   15.00    --   74.00  73.00-145.41   97
155  \w     56.00 148.00   1.00   15.00    --   78.00  50.00 -82.22   92
156  \w     51.00 147.00   1.00   15.00    --   78.00  72.00 141.28   96
157  \w     56.00 146.00   1.00   15.00    --   78.00  63.00  46.48   90
158  \w     51.00 147.00   1.00   15.00    --   78.00  72.00  -9.95   96
159  \w     53.00 146.00   1.00   15.00    --   78.00  69.00 -32.50   93
160  \w     55.00 146.00   1.00   15.00    --   78.00  65.00 103.45   91
;
_diffrn_measurement_device 'four-circle diffractometer'
_diffrn_measurement_device_type 'Agilent SuperNova, Dual, Cu at zero, Eos'
_diffrn_measurement_method '\w scans'
_diffrn_measurement_specimen_support 'polyimid foil'
_diffrn_orient_matrix_type 'CrysAlisPro convention (1999,Acta A55,543-557)'
_diffrn_orient_matrix_UB_11 -0.0551686000
_diffrn_orient_matrix_UB_12 0.1553099000
_diffrn_orient_matrix_UB_13 0.0043282000
_diffrn_orient_matrix_UB_21 0.0085647000
_diffrn_orient_matrix_UB_22 -0.0009746000
_diffrn_orient_matrix_UB_23 0.0970682000
_diffrn_orient_matrix_UB_31 0.0937449000
_diffrn_orient_matrix_UB_32 0.0914091000
_diffrn_orient_matrix_UB_33 -0.0063390000
_diffrn_radiation_monochromator mirror
_diffrn_radiation_probe x-ray
_diffrn_radiation_type 'Cu K\a'
_diffrn_radiation_wavelength 1.54184
_diffrn_reflns_av_R_equivalents 0.1686
_diffrn_reflns_av_unetI/netI 0.0464
_diffrn_reflns_Laue_measured_fraction_full 0.996
_diffrn_reflns_Laue_measured_fraction_max 0.996
_diffrn_reflns_limit_h_max 16
_diffrn_reflns_limit_h_min -16
_diffrn_reflns_limit_k_max 10
_diffrn_reflns_limit_k_min -10
_diffrn_reflns_limit_l_max 18
_diffrn_reflns_limit_l_min -18
_diffrn_reflns_number 56245
_diffrn_reflns_point_group_measured_fraction_full 0.996
_diffrn_reflns_point_group_measured_fraction_max 0.995
_diffrn_reflns_theta_full 67.373
_diffrn_reflns_theta_max 67.373
_diffrn_reflns_theta_min 5.592
_diffrn_source 'microfocus X-Ray tube'
_diffrn_source_type 'Agilent SuperNova (Cu) X-ray Source'
_exptl_absorpt_coefficient_mu 0.736
_exptl_absorpt_correction_T_max 1.000
_exptl_absorpt_correction_T_min 0.646
_exptl_absorpt_correction_type gaussian
_exptl_absorpt_process_details
;
CrysAlisPro 1.171.38.46 (Rigaku Oxford Diffraction, 2015)
Numerical absorption correction based on gaussian integration over
 a multifaceted crystal model (Busing & Levy, 1957).
Empirical absorption correction using spherical harmonics,
 implemented in SCALE3 ABSPACK scaling algorithm.
;
_exptl_crystal_colour colourless
_exptl_crystal_colour_primary colourless
_exptl_crystal_density_diffrn 1.295
_exptl_crystal_description needle
_exptl_crystal_F_000 776
_exptl_crystal_size_max 0.243
_exptl_crystal_size_mid 0.150
_exptl_crystal_size_min 0.069
_refine_diff_density_max 0.359
_refine_diff_density_min -0.390
_refine_diff_density_rms 0.070
_refine_ls_abs_structure_details
;
 Flack x determined using 981 quotients [(I+)-(I-)]/[(I+)+(I-)]
 (Parsons, Flack and Wagner, Acta Cryst. B69 (2013) 249-259).
;
_refine_ls_abs_structure_Flack -0.3(4)
_refine_ls_extinction_method none
_refine_ls_goodness_of_fit_ref 1.226
_refine_ls_hydrogen_treatment constr
_refine_ls_matrix_type full
_refine_ls_number_parameters 253
_refine_ls_number_reflns 3420
_refine_ls_number_restraints 1
_refine_ls_restrained_S_all 1.225
_refine_ls_R_factor_all 0.1151
_refine_ls_R_factor_gt 0.0928
_refine_ls_shift/su_max 0.000
_refine_ls_shift/su_mean 0.000
_refine_ls_structure_factor_coef Fsqd
_refine_ls_weighting_details 'w=1/[\s^2^(Fo^2^)+(0.1589P)^2^+1.2955P] where P=(Fo^2^+2Fc^2^)/3'
_refine_ls_weighting_scheme calc
_refine_ls_wR_factor_gt 0.2666
_refine_ls_wR_factor_ref 0.3170
_reflns_Friedel_coverage 0.922
_reflns_Friedel_fraction_full 0.995
_reflns_Friedel_fraction_max 0.995
_reflns_number_gt 2778
_reflns_number_total 3420
_reflns_threshold_expression 'I > 2\s(I)'
_cod_data_source_file c8cc00478a2.cif
_cod_data_source_block ga_tro59
_cod_depositor_comments 'Adding full bibliography for 7121234--7121240.cif.'
_cod_original_cell_volume 1909.64(7)
_cod_database_code 7121236
_audit_block_refno 1961
_audit_block_usercomment 'tr1209, needle, colourless'
_chemical_oxdiff_formula 'C24 H18 F2 N2'
_chemical_oxdiff_usercomment 'tr1209, needle, colourless'
_shelx_space_group_comment
;
The symmetry employed for this shelxl refinement is uniquely defined
by the following loop, which should always be used as a source of
symmetry information in preference to the above space-group names.
They are only intended as comments.
;
_shelx_estimated_absorpt_t_max 0.944
_shelx_estimated_absorpt_t_min 0.837
_reflns_odcompleteness_completeness 99.85
_reflns_odcompleteness_iscentric 1
_reflns_odcompleteness_theta 66.97
_shelxl_version_number 2018/1
_olex2_refinement_description
;
1. Fixed Uiso
 At 1.2 times of:
  All C(H) groups
2.a Ternary CH refined with riding coordinates:
 C1(H1), C2(H2)
2.b Aromatic/amide H refined with riding coordinates:
 C4(H4), C5(H5), C7(H7), C8(H8), C10(H10), C11(H11), C12(H12), C13(H13),
 C15(H15), C16(H16), C18(H18), C19(H19), C21(H21), C22(H22), C23(H23), C24(H24)
;
_olex2_submission_special_instructions 'No special instructions were received'
_oxdiff_exptl_absorpt_empirical_details
;
Empirical correction (ABSPACK) includes:
- Absorption correction using spherical harmonics
- Frame scaling
- Detector area scaling
- B-factor correction
;
_oxdiff_exptl_absorpt_empirical_full_max 14.959
_oxdiff_exptl_absorpt_empirical_full_min 0.092
_cell_oxdiff_length_a 14.1194(3)
_cell_oxdiff_length_b 8.5484(2)
_cell_oxdiff_length_c 15.8215(3)
_cell_oxdiff_angle_alpha 89.9940(16)
_cell_oxdiff_angle_beta 89.9910(15)
_cell_oxdiff_angle_gamma 89.9786(18)
_cell_oxdiff_volume 1909.64(7)
_cell_oxdiff_measurement_reflns_used 15217

loop_
_symmetry_equiv_pos_as_xyz
'x, y, z'
'-x, -y, z+1/2'
'-x+1/2, y+1/2, z+1/2'
'x+1/2, -y+1/2, z'

loop_
_atom_site_label
_atom_site_type_symbol
_atom_site_fract_x
_atom_site_fract_y
_atom_site_fract_z
_atom_site_U_iso_or_equiv
_atom_site_adp_type
_atom_site_occupancy
_atom_site_site_symmetry_order
_atom_site_calc_flag
_atom_site_refinement_flags_posn
F1 F -0.9845(4) -0.3075(7) -0.2565(5) 0.0962(19) Uani 1 1 d .
F2 F -0.6520(6) -1.0057(9) -0.1826(6) 0.132(3) Uani 1 1 d .
N1 N -0.6052(5) -0.1928(8) -0.4798(5) 0.0716(19) Uani 1 1 d .
N2 N -0.5113(6) -0.6692(8) -0.5196(6) 0.077(2) Uani 1 1 d .
C1 C -0.6668(6) -0.4574(10) -0.4575(6) 0.071(2) Uani 1 1 d .
H1 H -0.685849 -0.546645 -0.494650 0.085 Uiso 1 1 calc R
C2 C -0.5799(6) -0.5081(10) -0.4064(7) 0.073(2) Uani 1 1 d .
H2 H -0.558782 -0.416513 -0.371831 0.087 Uiso 1 1 calc R
C3 C -0.7505(6) -0.4189(10) -0.3992(6) 0.071(2) Uani 1 1 d .
C4 C -0.8359(7) -0.4905(12) -0.4127(8) 0.079(2) Uani 1 1 d .
H4 H -0.841029 -0.567218 -0.455872 0.095 Uiso 1 1 calc R
C5 C -0.9157(7) -0.4533(12) -0.3645(7) 0.080(3) Uani 1 1 d .
H5 H -0.974907 -0.502489 -0.374692 0.096 Uiso 1 1 calc R
C6 C -0.9058(7) -0.3461(11) -0.3034(7) 0.076(2) Uani 1 1 d .
C7 C -0.8217(7) -0.2738(10) -0.2840(6) 0.076(2) Uani 1 1 d .
H7 H -0.817109 -0.201204 -0.238714 0.091 Uiso 1 1 calc R
C8 C -0.7429(7) -0.3116(9) -0.3339(7) 0.073(2) Uani 1 1 d .
H8 H -0.683698 -0.263142 -0.322857 0.088 Uiso 1 1 calc R
C9 C -0.6442(6) -0.3183(9) -0.5136(6) 0.0659(19) Uani 1 1 d .
C10 C -0.6693(7) -0.3237(12) -0.6005(8) 0.083(3) Uani 1 1 d .
H10 H -0.696916 -0.415206 -0.623962 0.100 Uiso 1 1 calc R
C11 C -0.6527(8) -0.1922(13) -0.6507(7) 0.085(3) Uani 1 1 d .
H11 H -0.669116 -0.191035 -0.708974 0.102 Uiso 1 1 calc R
C12 C -0.6122(7) -0.0657(12) -0.6130(7) 0.079(2) Uani 1 1 d .
H12 H -0.600735 0.026756 -0.644707 0.095 Uiso 1 1 calc R
C13 C -0.5877(7) -0.0719(11) -0.5283(7) 0.076(2) Uani 1 1 d .
H13 H -0.556702 0.016029 -0.504076 0.091 Uiso 1 1 calc R
C14 C -0.6019(6) -0.6418(10) -0.3461(6) 0.070(2) Uani 1 1 d .
C15 C -0.5714(7) -0.6314(12) -0.2622(7) 0.082(3) Uani 1 1 d .
H15 H -0.539431 -0.540434 -0.242720 0.098 Uiso 1 1 calc R
C16 C -0.5884(9) -0.7551(17) -0.2077(8) 0.101(4) Uani 1 1 d .
H16 H -0.567520 -0.750721 -0.150704 0.121 Uiso 1 1 calc R
C17 C -0.6356(9) -0.8836(13) -0.2371(10) 0.099(4) Uani 1 1 d .
C18 C -0.6669(9) -0.8947(13) -0.3167(10) 0.097(4) Uani 1 1 d .
H18 H -0.700071 -0.985397 -0.334853 0.116 Uiso 1 1 calc R
C19 C -0.6508(7) -0.7740(10) -0.3717(7) 0.079(3) Uani 1 1 d .
H19 H -0.673414 -0.781049 -0.428117 0.095 Uiso 1 1 calc R
C20 C -0.4999(6) -0.5501(9) -0.4666(6) 0.068(2) Uani 1 1 d .
C21 C -0.4172(7) -0.4661(11) -0.4645(7) 0.079(2) Uani 1 1 d .
H21 H -0.410193 -0.382557 -0.425370 0.095 Uiso 1 1 calc R
C22 C -0.3436(7) -0.5028(13) -0.5195(9) 0.088(3) Uani 1 1 d .
H22 H -0.286946 -0.442965 -0.519895 0.105 Uiso 1 1 calc R
C23 C -0.3549(7) -0.6273(12) -0.5731(7) 0.079(2) Uani 1 1 d .
H23 H -0.305598 -0.658375 -0.610354 0.095 Uiso 1 1 calc R
C24 C -0.4402(8) -0.7063(10) -0.5713(6) 0.076(2) Uani 1 1 d .
H24 H -0.448656 -0.791825 -0.608918 0.092 Uiso 1 1 calc R

loop_
_atom_site_aniso_label
_atom_site_aniso_U_11
_atom_site_aniso_U_22
_atom_site_aniso_U_33
_atom_site_aniso_U_23
_atom_site_aniso_U_13
_atom_site_aniso_U_12
F1 0.080(4) 0.101(4) 0.108(4) 0.024(3) 0.021(3) 0.024(3)
F2 0.134(6) 0.108(5) 0.155(7) 0.069(5) 0.057(5) 0.048(5)
N1 0.071(4) 0.061(4) 0.083(5) 0.002(4) 0.003(4) 0.000(3)
N2 0.075(5) 0.062(4) 0.094(5) -0.006(4) 0.006(4) -0.003(3)
C1 0.066(5) 0.060(4) 0.087(6) 0.005(4) 0.003(4) 0.007(4)
C2 0.068(5) 0.060(4) 0.090(6) -0.002(4) 0.002(5) 0.006(4)
C3 0.067(5) 0.057(4) 0.088(6) 0.014(4) 0.007(4) 0.007(3)
C4 0.080(6) 0.074(5) 0.084(6) 0.007(5) 0.001(5) 0.000(4)
C5 0.066(5) 0.080(6) 0.094(6) 0.017(5) 0.002(5) 0.004(4)
C6 0.067(5) 0.072(5) 0.088(6) 0.022(5) 0.014(4) 0.014(4)
C7 0.083(6) 0.060(4) 0.084(6) 0.010(4) 0.008(5) 0.002(4)
C8 0.066(5) 0.054(4) 0.100(6) 0.010(4) 0.006(5) 0.002(4)
C9 0.062(4) 0.057(4) 0.079(5) -0.001(4) -0.005(4) 0.002(3)
C10 0.075(6) 0.078(6) 0.097(7) -0.008(5) -0.006(5) -0.010(5)
C11 0.082(6) 0.095(7) 0.078(6) 0.010(5) -0.001(5) -0.006(5)
C12 0.073(5) 0.074(6) 0.089(6) 0.019(5) 0.004(5) 0.005(4)
C13 0.080(6) 0.063(5) 0.086(6) 0.007(4) 0.006(5) -0.001(4)
C14 0.069(5) 0.061(4) 0.081(5) 0.003(4) 0.004(4) 0.011(4)
C15 0.074(6) 0.078(6) 0.095(7) 0.004(5) 0.000(5) 0.012(4)
C16 0.097(8) 0.119(10) 0.086(6) 0.021(7) 0.006(6) 0.051(8)
C17 0.090(7) 0.076(6) 0.132(10) 0.045(7) 0.039(7) 0.034(6)
C18 0.093(7) 0.064(5) 0.133(11) 0.016(6) 0.028(7) 0.013(5)
C19 0.084(6) 0.058(5) 0.095(7) -0.004(5) 0.007(5) 0.006(4)
C20 0.069(5) 0.056(4) 0.077(5) 0.002(4) 0.002(4) 0.007(3)
C21 0.083(6) 0.068(5) 0.087(6) -0.018(5) 0.007(5) -0.008(4)
C22 0.069(5) 0.079(6) 0.115(8) -0.013(6) 0.008(5) -0.010(4)
C23 0.075(6) 0.071(5) 0.091(6) -0.002(5) 0.013(5) 0.003(4)
C24 0.092(6) 0.059(4) 0.078(5) -0.010(4) 0.000(5) 0.002(4)

loop_
_atom_type_symbol
_atom_type_description
_atom_type_scat_dispersion_real
_atom_type_scat_dispersion_imag
_atom_type_scat_source
C C 0.0181 0.0091 'International Tables Vol C Tables 4.2.6.8 and 6.1.1.4'
H H 0.0000 0.0000 'International Tables Vol C Tables 4.2.6.8 and 6.1.1.4'
F F 0.0727 0.0534 'International Tables Vol C Tables 4.2.6.8 and 6.1.1.4'
N N 0.0311 0.0180 'International Tables Vol C Tables 4.2.6.8 and 6.1.1.4'

loop_
_exptl_crystal_face_index_h
_exptl_crystal_face_index_k
_exptl_crystal_face_index_l
_exptl_crystal_face_perp_dist
-5 5 1 0.0677
5 -5 -1 0.0010
9 1 -1 0.0680
-9 -1 1 0.0680
3 -1 10 0.1026
-3 1 -10 0.1026
4 -5 -1 0.0044
5 5 0 0.0739

loop_
_geom_angle_atom_site_label_1
_geom_angle_atom_site_label_2
_geom_angle_atom_site_label_3
_geom_angle
C13 N1 C9 118.9(9)
C20 N2 C24 118.5(8)
C2 C1 H1 108.1
C2 C1 C3 111.1(8)
C3 C1 H1 108.1
C9 C1 H1 108.1
C9 C1 C2 111.2(7)
C9 C1 C3 110.2(7)
C1 C2 H2 107.8
C14 C2 C1 112.3(7)
C14 C2 H2 107.8
C14 C2 C20 111.5(7)
C20 C2 C1 109.4(8)
C20 C2 H2 107.8
C4 C3 C1 119.3(9)
C4 C3 C8 118.6(9)
C8 C3 C1 122.1(8)
C3 C4 H4 119.2
C3 C4 C5 121.6(11)
C5 C4 H4 119.2
C4 C5 H5 121.1
C6 C5 C4 117.7(10)
C6 C5 H5 121.1
C5 C6 F1 117.9(9)
C5 C6 C7 124.0(9)
C7 C6 F1 118.1(9)
C6 C7 H7 121.4
C6 C7 C8 117.1(9)
C8 C7 H7 121.4
C3 C8 C7 120.8(9)
C3 C8 H8 119.6
C7 C8 H8 119.6
N1 C9 C1 119.2(8)
N1 C9 C10 121.5(8)
C10 C9 C1 119.2(8)
C9 C10 H10 120.5
C11 C10 C9 118.9(9)
C11 C10 H10 120.5
C10 C11 H11 121.3
C12 C11 C10 117.3(10)
C12 C11 H11 121.3
C11 C12 H12 120.0
C11 C12 C13 120.0(10)
C13 C12 H12 120.0
N1 C13 C12 123.3(10)
N1 C13 H13 118.3
C12 C13 H13 118.3
C15 C14 C2 119.0(9)
C19 C14 C2 122.1(9)
C19 C14 C15 118.9(9)
C14 C15 H15 120.4
C16 C15 C14 119.3(11)
C16 C15 H15 120.4
C15 C16 H16 120.4
C17 C16 C15 119.1(12)
C17 C16 H16 120.4
C16 C17 F2 118.7(15)
C18 C17 F2 118.7(14)
C18 C17 C16 122.6(10)
C17 C18 H18 120.3
C17 C18 C19 119.3(12)
C19 C18 H18 120.3
C14 C19 H19 119.6
C18 C19 C14 120.8(11)
C18 C19 H19 119.6
N2 C20 C2 119.1(8)
N2 C20 C21 121.3(8)
C21 C20 C2 119.6(8)
C20 C21 H21 119.9
C20 C21 C22 120.2(9)
C22 C21 H21 119.9
C21 C22 H22 120.8
C23 C22 C21 118.4(9)
C23 C22 H22 120.8
C22 C23 H23 121.0
C22 C23 C24 117.9(9)
C24 C23 H23 121.0
N2 C24 C23 123.6(9)
N2 C24 H24 118.2
C23 C24 H24 118.2

loop_
_geom_bond_atom_site_label_1
_geom_bond_atom_site_label_2
_geom_bond_distance
F1 C6 1.377(11)
F2 C17 1.373(12)
N1 C9 1.319(11)
N1 C13 1.310(12)
N2 C20 1.329(11)
N2 C24 1.334(13)
C1 H1 1.0000
C1 C2 1.533(12)
C1 C3 1.534(13)
C1 C9 1.518(12)
C2 H2 1.0000
C2 C14 1.520(13)
C2 C20 1.521(13)
C3 C4 1.369(14)
C3 C8 1.385(15)
C4 H4 0.9500
C4 C5 1.397(15)
C5 H5 0.9500
C5 C6 1.339(15)
C6 C7 1.373(14)
C7 H7 0.9500
C7 C8 1.402(14)
C8 H8 0.9500
C9 C10 1.421(16)
C10 H10 0.9500
C10 C11 1.397(15)
C11 H11 0.9500
C11 C12 1.361(16)
C12 H12 0.9500
C12 C13 1.386(15)
C13 H13 0.9500
C14 C15 1.399(15)
C14 C19 1.385(14)
C15 H15 0.9500
C15 C16 1.385(17)
C16 H16 0.9500
C16 C17 1.37(2)
C17 C18 1.34(2)
C18 H18 0.9500
C18 C19 1.368(16)
C19 H19 0.9500
C20 C21 1.371(14)
C21 H21 0.9500
C21 C22 1.392(15)
C22 H22 0.9500
C22 C23 1.370(15)
C23 H23 0.9500
C23 C24 1.381(15)
C24 H24 0.9500

loop_
_geom_torsion_atom_site_label_1
_geom_torsion_atom_site_label_2
_geom_torsion_atom_site_label_3
_geom_torsion_atom_site_label_4
_geom_torsion
F1 C6 C7 C8 -178.3(7)
F2 C17 C18 C19 -179.8(9)
N1 C9 C10 C11 -0.5(15)
N2 C20 C21 C22 1.1(16)
C1 C2 C14 C15 -132.4(9)
C1 C2 C14 C19 47.9(11)
C1 C2 C20 N2 -63.0(10)
C1 C2 C20 C21 117.9(10)
C1 C3 C4 C5 -176.4(9)
C1 C3 C8 C7 177.2(8)
C1 C9 C10 C11 176.7(9)
C2 C1 C3 C4 -126.6(9)
C2 C1 C3 C8 54.5(11)
C2 C1 C9 N1 -52.6(10)
C2 C1 C9 C10 130.2(9)
C2 C14 C15 C16 -177.8(8)
C2 C14 C19 C18 177.9(9)
C2 C20 C21 C22 -179.7(10)
C3 C1 C2 C14 53.8(10)
C3 C1 C2 C20 178.2(7)
C3 C1 C9 N1 71.1(10)
C3 C1 C9 C10 -106.1(10)
C3 C4 C5 C6 -0.8(15)
C4 C3 C8 C7 -1.7(13)
C4 C5 C6 F1 179.1(8)
C4 C5 C6 C7 -1.7(14)
C5 C6 C7 C8 2.5(14)
C6 C7 C8 C3 -0.7(13)
C8 C3 C4 C5 2.5(15)
C9 N1 C13 C12 3.1(14)
C9 C1 C2 C14 176.9(8)
C9 C1 C2 C20 -58.7(9)
C9 C1 C3 C4 109.7(9)
C9 C1 C3 C8 -69.2(11)
C9 C10 C11 C12 0.6(16)
C10 C11 C12 C13 1.1(16)
C11 C12 C13 N1 -3.1(15)
C13 N1 C9 C1 -178.5(8)
C13 N1 C9 C10 -1.3(13)
C14 C2 C20 N2 61.9(11)
C14 C2 C20 C21 -117.3(10)
C14 C15 C16 C17 -0.8(15)
C15 C14 C19 C18 -1.8(14)
C15 C16 C17 F2 179.9(9)
C15 C16 C17 C18 -0.5(17)
C16 C17 C18 C19 0.6(17)
C17 C18 C19 C14 0.6(16)
C19 C14 C15 C16 1.9(14)
C20 N2 C24 C23 -0.2(15)
C20 C2 C14 C15 104.5(10)
C20 C2 C14 C19 -75.3(11)
C20 C21 C22 C23 -2.2(17)
C21 C22 C23 C24 2.1(17)
C22 C23 C24 N2 -0.9(16)
C24 N2 C20 C2 -179.1(8)
C24 N2 C20 C21 0.1(14)

loop_
_exptl_oxdiff_crystal_face_indexfrac_h
_exptl_oxdiff_crystal_face_indexfrac_k
_exptl_oxdiff_crystal_face_indexfrac_l
_exptl_oxdiff_crystal_face_x
_exptl_oxdiff_crystal_face_y
_exptl_oxdiff_crystal_face_z
-5.0117 4.9966 1.0094 1.0569 0.0502 -0.0195
5.0117 -4.9966 -1.0094 -1.0569 -0.0502 0.0195
8.9981 1.0003 -1.0050 -0.3454 -0.0215 0.9413
-8.9981 -1.0003 1.0050 0.3454 0.0215 -0.9413
2.9980 -1.0038 9.9985 -0.2780 0.9972 0.1259
-2.9980 1.0038 -9.9985 0.2780 -0.9972 -0.1259
4.0117 -4.9966 -1.0087 -1.0017 -0.0587 -0.0743
4.9886 4.9975 0.0026 0.5010 0.0381 0.9245
